data_4330078
loop_
_publ_author_name
'Thomas W. Myers'
'Alexandra L. Holmes'
'Louise A. Berben'

_publ_section_title
;
 Redox Routes to Substitution of Aluminum(III): Synthesis and
 Characterization of (IP-)2AlX (IP = \a-iminopyridine, X = Cl, Me, SMe,
 S2CNMe2, C\\tbCPh, N3, SPh, NHPh)
;
_journal_name_full 'Inorganic Chemistry'
_journal_page_first 8997
_journal_page_last 9004
_journal_paper_doi 10.1021/ic301128m
_journal_volume 51
_journal_year 2012
_chemical_formula_sum 'C45 H56 Al N4 S'
_chemical_formula_weight 711.98
_chemical_name_systematic
; 
 ? 
;
_space_group_IT_number 14
_symmetry_cell_setting monoclinic
_symmetry_space_group_name_Hall '-P 2ybc'
_symmetry_space_group_name_H-M 'P 1 21/c 1'
_atom_sites_solution_hydrogens geom
_atom_sites_solution_primary direct
_atom_sites_solution_secondary difmap
_audit_creation_method SHELXL-97
_cell_angle_alpha 90.00
_cell_angle_beta 98.910(3)
_cell_angle_gamma 90.00
_cell_formula_units_Z 4
_cell_length_a 12.4915(4)
_cell_length_b 24.3838(10)
_cell_length_c 13.6959(5)
_cell_measurement_temperature 90(2)
_cell_volume 4121.3(3)
_computing_structure_refinement 'SHELXL-97 (Sheldrick, 2008)'
_computing_structure_solution 'SHELXS-97 (Sheldrick, 2008)'
_diffrn_ambient_temperature 90(2)
_diffrn_measured_fraction_theta_full 0.977
_diffrn_measured_fraction_theta_max 0.941
_diffrn_radiation_monochromator graphite
_diffrn_radiation_source 'fine-focus sealed tube'
_diffrn_radiation_type CuK\a
_diffrn_radiation_wavelength 1.54178
_diffrn_reflns_av_R_equivalents 0.1161
_diffrn_reflns_av_sigmaI/netI 0.1977
_diffrn_reflns_limit_h_max 15
_diffrn_reflns_limit_h_min -14
_diffrn_reflns_limit_k_max 20
_diffrn_reflns_limit_k_min -29
_diffrn_reflns_limit_l_max 12
_diffrn_reflns_limit_l_min -16
_diffrn_reflns_number 18630
_diffrn_reflns_theta_full 67.00
_diffrn_reflns_theta_max 72.45
_diffrn_reflns_theta_min 3.58
_exptl_absorpt_coefficient_mu 1.161
_exptl_absorpt_correction_T_max 0.9368
_exptl_absorpt_correction_T_min 0.8333
_exptl_crystal_density_diffrn 1.147
_exptl_crystal_F_000 1532
_exptl_crystal_size_max 0.16
_exptl_crystal_size_mid 0.13
_exptl_crystal_size_min 0.06
_refine_diff_density_max 1.975
_refine_diff_density_min -1.355
_refine_diff_density_rms 0.202
_refine_ls_extinction_method none
_refine_ls_goodness_of_fit_ref 1.237
_refine_ls_hydrogen_treatment mixed
_refine_ls_matrix_type full
_refine_ls_number_parameters 426
_refine_ls_number_reflns 7676
_refine_ls_number_restraints 0
_refine_ls_restrained_S_all 1.237
_refine_ls_R_factor_all 0.2148
_refine_ls_R_factor_gt 0.1263
_refine_ls_shift/su_max 0.001
_refine_ls_shift/su_mean 0.000
_refine_ls_structure_factor_coef Fsqd
_refine_ls_weighting_details 'calc w=1/[\s^2^(Fo^2^)+(0.2000P)^2^+0.0000P] where P=(Fo^2^+2Fc^2^)/3'
_refine_ls_weighting_scheme calc
_refine_ls_wR_factor_gt 0.3110
_refine_ls_wR_factor_ref 0.3924
_reflns_number_gt 4772
_reflns_number_total 7676
_reflns_threshold_expression >2sigma(I)
_cod_data_source_file ic301128m_si_002_8.cif
_cod_data_source_block twm66
_cod_database_code 4330078

loop_
_symmetry_equiv_pos_as_xyz
'x, y, z'
'-x, y+1/2, -z+1/2'
'-x, -y, -z'
'x, -y-1/2, z-1/2'

loop_
_atom_site_label
_atom_site_type_symbol
_atom_site_fract_x
_atom_site_fract_y
_atom_site_fract_z
_atom_site_U_iso_or_equiv
_atom_site_adp_type
_atom_site_occupancy
_atom_site_symmetry_multiplicity
_atom_site_calc_flag
_atom_site_refinement_flags
_atom_site_disorder_assembly
_atom_site_disorder_group
S1 S 0.77320(10) 0.19804(5) -0.00177(10) 0.0233(4) Uani 1 1 d . A 1
N3 N 0.6087(3) 0.19698(18) -0.2398(3) 0.0197(9) Uiso 1 1 d . A 1
Al1 Al 0.67170(11) 0.15364(6) -0.13075(11) 0.0183(4) Uani 1 1 d . A 1
N1 N 0.6430(3) 0.07686(17) -0.1148(3) 0.0207(9) Uani 1 1 d . A 1
N4 N 0.7870(3) 0.14148(17) -0.2142(3) 0.0206(9) Uani 1 1 d . A 1
C2 C 0.5000(4) 0.1121(2) -0.0386(4) 0.0202(10) Uani 1 1 d . A 1
C19 C 0.6712(4) 0.2021(2) -0.3142(4) 0.0220(10) Uani 1 1 d . A 1
H19A H 0.6499 0.2242 -0.3710 0.026 Uiso 1 1 calc R A 1
N2 N 0.5426(3) 0.16106(19) -0.0586(3) 0.0215(9) Uiso 1 1 d . A 1
C26 C 0.5234(4) 0.2870(2) -0.2226(4) 0.0224(10) Uani 1 1 d . A 1
C27 C 0.4281(4) 0.3168(2) -0.2176(4) 0.0247(11) Uani 1 1 d . A 1
H27A H 0.4328 0.3550 -0.2034 0.030 Uiso 1 1 calc R A 1
C37 C 0.9032(4) 0.2155(2) -0.0279(4) 0.0239(10) Uani 1 1 d . A 1
C3 C 0.4076(4) 0.1081(2) 0.0087(4) 0.0226(10) Uani 1 1 d . A 1
H3A H 0.3772 0.0734 0.0197 0.027 Uiso 1 1 calc R A 1
C42 C 0.9209(5) 0.2410(3) -0.1153(5) 0.0324(12) Uani 1 1 d . A 1
H42A H 0.8611 0.2499 -0.1645 0.039 Uiso 1 1 calc R A 1
C8 C 0.7008(4) 0.0048(2) -0.2210(4) 0.0247(11) Uani 1 1 d . A 1
C20 C 0.7687(4) 0.1721(2) -0.2998(4) 0.0202(10) Uani 1 1 d . A 1
C5 C 0.4078(4) 0.2060(2) 0.0208(4) 0.0256(11) Uani 1 1 d . A 1
H5A H 0.3773 0.2391 0.0408 0.031 Uiso 1 1 calc R A 1
C1 C 0.5541(4) 0.0659(2) -0.0716(4) 0.0215(10) Uani 1 1 d . A 1
H1A H 0.5297 0.0295 -0.0640 0.026 Uiso 1 1 calc R A 1
C24 C 0.8795(4) 0.1131(2) -0.1938(4) 0.0254(11) Uani 1 1 d . A 1
H24A H 0.8910 0.0918 -0.1349 0.030 Uiso 1 1 calc R A 1
C23 C 0.9589(4) 0.1130(2) -0.2533(5) 0.0306(12) Uani 1 1 d . A 1
H23A H 1.0234 0.0922 -0.2362 0.037 Uiso 1 1 calc R A 1
C7 C 0.7075(4) 0.0302(2) -0.1271(4) 0.0196(10) Uiso 1 1 d . A 1
C6 C 0.4991(4) 0.2069(2) -0.0268(4) 0.0216(10) Uiso 1 1 d . A 1
H6A H 0.5316 0.2412 -0.0371 0.026 Uiso 1 1 calc R A 1
C21 C 0.8473(4) 0.1735(2) -0.3651(4) 0.0260(11) Uani 1 1 d . A 1
H21A H 0.8340 0.1940 -0.4247 0.031 Uiso 1 1 calc R A 1
C29 C 0.3194(4) 0.2370(2) -0.2591(4) 0.0258(11) Uani 1 1 d . A 1
H29A H 0.2497 0.2206 -0.2722 0.031 Uiso 1 1 calc R A 1
C31 C 0.6314(4) 0.3161(2) -0.2026(4) 0.0245(11) Uani 1 1 d . A 1
H31A H 0.6897 0.2879 -0.2017 0.029 Uiso 1 1 calc R A 1
C38 C 0.9932(4) 0.2061(3) 0.0450(4) 0.0291(12) Uani 1 1 d . A 1
H38A H 0.9832 0.1898 0.1059 0.035 Uiso 1 1 calc R A 1
C12 C 0.7731(4) 0.0077(2) -0.0440(4) 0.0220(10) Uani 1 1 d . A 1
C35 C 0.4102(6) 0.1413(2) -0.4103(5) 0.0373(14) Uani 1 1 d . A 1
H35A H 0.4760 0.1601 -0.4229 0.056 Uiso 1 1 calc R A 1
H35B H 0.3468 0.1582 -0.4501 0.056 Uiso 1 1 calc R A 1
H35C H 0.4140 0.1025 -0.4283 0.056 Uiso 1 1 calc R A 1
C4 C 0.3626(4) 0.1552(2) 0.0383(4) 0.0266(11) Uani 1 1 d . A 1
H4A H 0.3007 0.1533 0.0707 0.032 Uiso 1 1 calc R A 1
C16 C 0.7858(4) 0.0363(2) 0.0570(4) 0.0217(10) Uani 1 1 d . A 1
H16A H 0.7402 0.0702 0.0499 0.026 Uiso 1 1 calc R A 1
C25 C 0.5136(4) 0.2312(2) -0.2466(3) 0.0184(10) Uani 1 1 d . A 1
C28 C 0.3286(4) 0.2919(2) -0.2329(4) 0.0266(11) Uani 1 1 d . A 1
H28A H 0.2656 0.3123 -0.2254 0.032 Uiso 1 1 calc R A 1
C34 C 0.4005(4) 0.1461(2) -0.3001(4) 0.0252(11) Uani 1 1 d . A 1
H34A H 0.4631 0.1257 -0.2624 0.030 Uiso 1 1 calc R A 1
C10 C 0.8239(4) -0.0653(2) -0.1478(5) 0.0278(12) Uani 1 1 d . A 1
H10A H 0.8633 -0.0981 -0.1547 0.033 Uiso 1 1 calc R A 1
C9 C 0.7601(5) -0.0425(2) -0.2288(4) 0.0285(12) Uani 1 1 d . A 1
H9A H 0.7567 -0.0597 -0.2915 0.034 Uiso 1 1 calc R A 1
C41 C 1.0249(5) 0.2535(3) -0.1305(5) 0.0418(15) Uani 1 1 d . A 1
H41A H 1.0355 0.2691 -0.1919 0.050 Uiso 1 1 calc R A 1
C30 C 0.4107(4) 0.2054(2) -0.2666(4) 0.0218(10) Uani 1 1 d . A 1
C18 C 0.9031(4) 0.0533(3) 0.0921(4) 0.0328(13) Uani 1 1 d . A 1
H18A H 0.9283 0.0766 0.0420 0.049 Uiso 1 1 calc R A 1
H18B H 0.9488 0.0205 0.1027 0.049 Uiso 1 1 calc R A 1
H18C H 0.9075 0.0737 0.1543 0.049 Uiso 1 1 calc R A 1
C22 C 0.9411(5) 0.1452(2) -0.3413(4) 0.0282(11) Uani 1 1 d . A 1
H22A H 0.9949 0.1467 -0.3832 0.034 Uiso 1 1 calc R A 1
C36 C 0.2976(4) 0.1180(3) -0.2791(5) 0.0374(14) Uani 1 1 d . A 1
H36A H 0.2914 0.1224 -0.2090 0.056 Uiso 1 1 calc R A 1
H36B H 0.3007 0.0789 -0.2948 0.056 Uiso 1 1 calc R A 1
H36C H 0.2346 0.1346 -0.3198 0.056 Uiso 1 1 calc R A 1
C13 C 0.6275(5) 0.0282(2) -0.3114(4) 0.0290(12) Uani 1 1 d . A 1
H13A H 0.6069 0.0663 -0.2946 0.035 Uiso 1 1 calc R A 1
C32 C 0.6433(5) 0.3577(3) -0.2847(4) 0.0320(12) Uani 1 1 d . A 1
H32A H 0.7136 0.3762 -0.2696 0.048 Uiso 1 1 calc R A 1
H32B H 0.5851 0.3850 -0.2887 0.048 Uiso 1 1 calc R A 1
H32C H 0.6387 0.3386 -0.3481 0.048 Uiso 1 1 calc R A 1
C11 C 0.8303(4) -0.0399(2) -0.0556(4) 0.0273(11) Uani 1 1 d . A 1
H11A H 0.8746 -0.0556 0.0000 0.033 Uiso 1 1 calc R A 1
C39 C 1.0962(4) 0.2204(3) 0.0294(5) 0.0362(14) Uani 1 1 d . A 1
H39A H 1.1561 0.2140 0.0799 0.043 Uiso 1 1 calc R A 1
C15 C 0.6845(6) 0.0318(3) -0.4029(5) 0.0434(16) Uani 1 1 d . A 1
H15A H 0.7473 0.0562 -0.3889 0.065 Uiso 1 1 calc R A 1
H15B H 0.6339 0.0463 -0.4588 0.065 Uiso 1 1 calc R A 1
H15C H 0.7086 -0.0048 -0.4194 0.065 Uiso 1 1 calc R A 1
C33 C 0.6488(5) 0.3455(2) -0.1023(4) 0.0317(13) Uani 1 1 d . A 1
H33A H 0.6421 0.3191 -0.0497 0.048 Uiso 1 1 calc R A 1
H33B H 0.5941 0.3744 -0.1023 0.048 Uiso 1 1 calc R A 1
H33C H 0.7212 0.3620 -0.0909 0.048 Uiso 1 1 calc R A 1
C40 C 1.1133(5) 0.2441(3) -0.0595(6) 0.0447(16) Uani 1 1 d . A 1
H40A H 1.1842 0.2535 -0.0707 0.054 Uiso 1 1 calc R A 1
C14 C 0.5237(5) -0.0055(3) -0.3326(6) 0.0460(17) Uani 1 1 d . A 1
H14A H 0.4758 0.0105 -0.3889 0.069 Uiso 1 1 calc R A 1
H14B H 0.4871 -0.0054 -0.2744 0.069 Uiso 1 1 calc R A 1
H14C H 0.5416 -0.0433 -0.3483 0.069 Uiso 1 1 calc R A 1
C17 C 0.7471(5) -0.0001(2) 0.1351(5) 0.0314(12) Uani 1 1 d . A 1
H17A H 0.6709 -0.0098 0.1142 0.047 Uiso 1 1 calc R A 1
H17B H 0.7546 0.0197 0.1981 0.047 Uiso 1 1 calc R A 1
H17C H 0.7910 -0.0336 0.1434 0.047 Uiso 1 1 calc R A 1
C43 C 1.0336(16) 0.0232(11) -0.5077(18) 0.179(10) Uiso 1 1 d . . .
H43A H 1.1013 0.0122 -0.5317 0.215 Uiso 1 1 calc R . .
H43B H 1.0505 0.0465 -0.4482 0.215 Uiso 1 1 calc R . .
C44 C 0.953(3) 0.0493(17) -0.587(3) 0.289(18) Uiso 1 1 d . . .
H44A H 0.9305 0.0234 -0.6417 0.347 Uiso 1 1 calc R . .
H44B H 0.8886 0.0621 -0.5600 0.347 Uiso 1 1 calc R . .
C45 C 1.0087(19) 0.0921(12) -0.6176(19) 0.203(11) Uiso 1 1 d . . .
H45A H 0.9647 0.1096 -0.6746 0.304 Uiso 1 1 calc R . .
H45B H 1.0766 0.0789 -0.6366 0.304 Uiso 1 1 calc R . .
H45C H 1.0248 0.1188 -0.5638 0.304 Uiso 1 1 calc R . .

loop_
_atom_site_aniso_label
_atom_site_aniso_U_11
_atom_site_aniso_U_22
_atom_site_aniso_U_33
_atom_site_aniso_U_23
_atom_site_aniso_U_13
_atom_site_aniso_U_12
S1 0.0196(6) 0.0158(6) 0.0324(7) -0.0038(4) -0.0029(5) -0.0029(4)
Al1 0.0174(7) 0.0067(7) 0.0282(8) 0.0026(5) -0.0043(6) -0.0021(5)
N1 0.0167(18) 0.0087(18) 0.034(2) 0.0063(16) -0.0029(17) -0.0034(15)
N4 0.0221(19) 0.0086(17) 0.028(2) 0.0015(16) -0.0061(17) -0.0026(16)
C2 0.017(2) 0.012(2) 0.030(2) 0.0000(18) -0.001(2) 0.0039(18)
C19 0.026(2) 0.012(2) 0.028(2) 0.0014(17) 0.002(2) 0.0003(19)
C26 0.021(2) 0.013(2) 0.030(2) 0.0051(19) -0.004(2) 0.003(2)
C27 0.027(3) 0.014(2) 0.030(3) 0.0036(19) -0.005(2) 0.004(2)
C37 0.025(2) 0.009(2) 0.033(3) -0.0035(19) -0.007(2) 0.0007(19)
C3 0.020(2) 0.013(2) 0.034(3) -0.0010(19) 0.000(2) -0.0046(18)
C42 0.024(2) 0.027(3) 0.042(3) 0.004(2) -0.007(2) -0.006(2)
C8 0.024(2) 0.015(2) 0.034(3) -0.001(2) 0.001(2) -0.004(2)
C20 0.021(2) 0.009(2) 0.029(2) 0.0005(18) 0.000(2) 0.0002(18)
C5 0.021(2) 0.014(2) 0.041(3) -0.005(2) 0.002(2) 0.0037(19)
C1 0.016(2) 0.008(2) 0.039(3) 0.0005(19) 0.000(2) 0.0014(17)
C24 0.025(2) 0.015(2) 0.035(3) 0.003(2) 0.002(2) 0.001(2)
C23 0.024(2) 0.020(3) 0.048(3) 0.008(2) 0.004(2) 0.007(2)
C21 0.030(3) 0.019(3) 0.028(2) -0.001(2) 0.002(2) 0.003(2)
C29 0.018(2) 0.020(3) 0.036(3) 0.007(2) -0.006(2) -0.004(2)
C31 0.025(2) 0.0070(19) 0.038(3) -0.002(2) -0.007(2) 0.0018(18)
C38 0.023(2) 0.024(3) 0.036(3) -0.003(2) -0.007(2) 0.004(2)
C12 0.017(2) 0.010(2) 0.038(3) 0.0043(19) 0.001(2) -0.0013(18)
C35 0.054(4) 0.016(2) 0.038(3) -0.004(2) -0.005(3) -0.005(3)
C4 0.021(2) 0.024(3) 0.034(3) -0.004(2) 0.001(2) -0.001(2)
C16 0.016(2) 0.013(2) 0.034(3) 0.0034(19) -0.004(2) 0.0011(18)
C25 0.021(2) 0.011(2) 0.020(2) 0.0030(16) -0.0062(19) -0.0017(18)
C28 0.022(2) 0.021(3) 0.036(3) 0.005(2) 0.001(2) 0.006(2)
C34 0.025(2) 0.011(2) 0.037(3) 0.006(2) -0.005(2) -0.0048(19)
C10 0.019(2) 0.014(2) 0.049(3) 0.001(2) 0.001(2) 0.0042(19)
C9 0.032(3) 0.013(2) 0.039(3) -0.001(2) -0.002(2) 0.001(2)
C41 0.030(3) 0.043(4) 0.049(4) 0.004(3) -0.001(3) -0.013(3)
C30 0.024(2) 0.013(2) 0.025(2) 0.0078(18) -0.005(2) -0.0022(19)
C18 0.024(3) 0.031(3) 0.040(3) 0.006(2) -0.006(2) -0.010(2)
C22 0.029(3) 0.020(2) 0.036(3) 0.005(2) 0.006(2) 0.000(2)
C36 0.029(3) 0.023(3) 0.055(4) 0.009(3) -0.008(3) -0.011(2)
C13 0.034(3) 0.014(2) 0.034(3) 0.000(2) -0.011(2) 0.001(2)
C32 0.033(3) 0.024(3) 0.036(3) 0.000(2) -0.004(2) -0.006(2)
C11 0.018(2) 0.019(3) 0.042(3) 0.009(2) -0.001(2) 0.002(2)
C39 0.018(2) 0.037(3) 0.049(3) -0.007(3) -0.010(2) 0.001(2)
C15 0.062(4) 0.032(3) 0.034(3) 0.003(3) -0.001(3) 0.004(3)
C33 0.035(3) 0.022(3) 0.034(3) -0.003(2) -0.004(3) -0.008(2)
C40 0.026(3) 0.045(4) 0.061(4) 0.000(3) 0.002(3) -0.010(3)
C14 0.038(3) 0.029(3) 0.061(4) 0.008(3) -0.024(3) -0.007(3)
C17 0.030(3) 0.020(3) 0.043(3) 0.001(2) 0.004(3) -0.008(2)

loop_
_atom_type_symbol
_atom_type_description
_atom_type_scat_dispersion_real
_atom_type_scat_dispersion_imag
_atom_type_scat_source
C C 0.0181 0.0091 'International Tables Vol C Tables 4.2.6.8 and 6.1.1.4'
H H 0.0000 0.0000 'International Tables Vol C Tables 4.2.6.8 and 6.1.1.4'
N N 0.0311 0.0180 'International Tables Vol C Tables 4.2.6.8 and 6.1.1.4'
Al Al 0.2130 0.2455 'International Tables Vol C Tables 4.2.6.8 and 6.1.1.4'
S S 0.3331 0.5567 'International Tables Vol C Tables 4.2.6.8 and 6.1.1.4'

loop_
_geom_angle_atom_site_label_1
_geom_angle_atom_site_label_2
_geom_angle_atom_site_label_3
_geom_angle
_geom_angle_site_symmetry_1
C37 S1 Al1 112.04(19) .
C19 N3 C25 117.0(4) .
C19 N3 Al1 114.7(3) .
C25 N3 Al1 127.6(3) .
N3 Al1 N1 124.7(2) .
N3 Al1 N4 83.11(18) .
N1 Al1 N4 94.83(19) .
N3 Al1 N2 93.99(19) .
N1 Al1 N2 81.67(19) .
N4 Al1 N2 173.14(19) .
N3 Al1 S1 117.25(15) .
N1 Al1 S1 117.67(15) .
N4 Al1 S1 98.65(13) .
N2 Al1 S1 88.21(14) .
C1 N1 C7 114.2(4) .
C1 N1 Al1 114.8(3) .
C7 N1 Al1 130.3(3) .
C24 N4 C20 118.8(5) .
C24 N4 Al1 129.3(4) .
C20 N4 Al1 111.6(3) .
N2 C2 C3 121.8(5) .
N2 C2 C1 114.4(4) .
C3 C2 C1 123.7(5) .
N3 C19 C20 115.1(5) .
N3 C19 H19A 122.4 .
C20 C19 H19A 122.4 .
C6 N2 C2 118.5(4) .
C6 N2 Al1 128.7(4) .
C2 N2 Al1 112.8(4) .
C25 C26 C27 118.0(5) .
C25 C26 C31 122.8(5) .
C27 C26 C31 119.2(5) .
C28 C27 C26 121.3(5) .
C28 C27 H27A 119.4 .
C26 C27 H27A 119.4 .
C42 C37 C38 117.9(5) .
C42 C37 S1 123.5(4) .
C38 C37 S1 118.5(5) .
C4 C3 C2 118.8(5) .
C4 C3 H3A 120.6 .
C2 C3 H3A 120.6 .
C41 C42 C37 120.3(6) .
C41 C42 H42A 119.8 .
C37 C42 H42A 119.8 .
C9 C8 C7 118.5(5) .
C9 C8 C13 120.5(5) .
C7 C8 C13 121.0(5) .
N4 C20 C19 115.2(5) .
N4 C20 C21 120.4(5) .
C19 C20 C21 124.3(5) .
C6 C5 C4 118.2(5) .
C6 C5 H5A 120.9 .
C4 C5 H5A 120.9 .
N1 C1 C2 116.2(4) .
N1 C1 H1A 121.9 .
C2 C1 H1A 121.9 .
N4 C24 C23 123.7(5) .
N4 C24 H24A 118.2 .
C23 C24 H24A 118.2 .
C24 C23 C22 117.8(5) .
C24 C23 H23A 121.1 .
C22 C23 H23A 121.1 .
C12 C7 C8 120.6(5) .
C12 C7 N1 119.1(4) .
C8 C7 N1 120.2(5) .
N2 C6 C5 122.6(5) .
N2 C6 H6A 118.7 .
C5 C6 H6A 118.7 .
C22 C21 C20 119.4(5) .
C22 C21 H21A 120.3 .
C20 C21 H21A 120.3 .
C28 C29 C30 121.2(5) .
C28 C29 H29A 119.4 .
C30 C29 H29A 119.4 .
C26 C31 C33 112.4(5) .
C26 C31 C32 111.2(4) .
C33 C31 C32 109.2(4) .
C26 C31 H31A 108.0 .
C33 C31 H31A 108.0 .
C32 C31 H31A 108.0 .
C39 C38 C37 120.8(6) .
C39 C38 H38A 119.6 .
C37 C38 H38A 119.6 .
C11 C12 C7 118.7(5) .
C11 C12 C16 120.1(5) .
C7 C12 C16 121.2(5) .
C34 C35 H35A 109.5 .
C34 C35 H35B 109.5 .
H35A C35 H35B 109.5 .
C34 C35 H35C 109.5 .
H35A C35 H35C 109.5 .
H35B C35 H35C 109.5 .
C3 C4 C5 119.9(5) .
C3 C4 H4A 120.1 .
C5 C4 H4A 120.1 .
C18 C16 C17 109.2(4) .
C18 C16 C12 111.5(4) .
C17 C16 C12 111.7(4) .
C18 C16 H16A 108.1 .
C17 C16 H16A 108.1 .
C12 C16 H16A 108.1 .
C26 C25 C30 121.3(5) .
C26 C25 N3 120.3(4) .
C30 C25 N3 117.9(4) .
C27 C28 C29 120.3(5) .
C27 C28 H28A 119.9 .
C29 C28 H28A 119.9 .
C30 C34 C36 114.0(5) .
C30 C34 C35 110.7(4) .
C36 C34 C35 110.4(5) .
C30 C34 H34A 107.2 .
C36 C34 H34A 107.2 .
C35 C34 H34A 107.2 .
C9 C10 C11 119.5(5) .
C9 C10 H10A 120.2 .
C11 C10 H10A 120.2 .
C10 C9 C8 121.6(6) .
C10 C9 H9A 119.2 .
C8 C9 H9A 119.2 .
C40 C41 C42 121.9(7) .
C40 C41 H41A 119.1 .
C42 C41 H41A 119.1 .
C29 C30 C25 117.9(5) .
C29 C30 C34 121.2(5) .
C25 C30 C34 120.9(5) .
C16 C18 H18A 109.5 .
C16 C18 H18B 109.5 .
H18A C18 H18B 109.5 .
C16 C18 H18C 109.5 .
H18A C18 H18C 109.5 .
H18B C18 H18C 109.5 .
C21 C22 C23 120.0(5) .
C21 C22 H22A 120.0 .
C23 C22 H22A 120.0 .
C34 C36 H36A 109.5 .
C34 C36 H36B 109.5 .
H36A C36 H36B 109.5 .
C34 C36 H36C 109.5 .
H36A C36 H36C 109.5 .
H36B C36 H36C 109.5 .
C14 C13 C8 109.7(5) .
C14 C13 C15 111.3(5) .
C8 C13 C15 112.7(5) .
C14 C13 H13A 107.6 .
C8 C13 H13A 107.6 .
C15 C13 H13A 107.6 .
C31 C32 H32A 109.5 .
C31 C32 H32B 109.5 .
H32A C32 H32B 109.5 .
C31 C32 H32C 109.5 .
H32A C32 H32C 109.5 .
H32B C32 H32C 109.5 .
C12 C11 C10 121.1(5) .
C12 C11 H11A 119.4 .
C10 C11 H11A 119.4 .
C38 C39 C40 120.8(6) .
C38 C39 H39A 119.6 .
C40 C39 H39A 119.6 .
C13 C15 H15A 109.5 .
C13 C15 H15B 109.5 .
H15A C15 H15B 109.5 .
C13 C15 H15C 109.5 .
H15A C15 H15C 109.5 .
H15B C15 H15C 109.5 .
C31 C33 H33A 109.5 .
C31 C33 H33B 109.5 .
H33A C33 H33B 109.5 .
C31 C33 H33C 109.5 .
H33A C33 H33C 109.5 .
H33B C33 H33C 109.5 .
C41 C40 C39 118.2(6) .
C41 C40 H40A 120.9 .
C39 C40 H40A 120.9 .
C13 C14 H14A 109.5 .
C13 C14 H14B 109.5 .
H14A C14 H14B 109.5 .
C13 C14 H14C 109.5 .
H14A C14 H14C 109.5 .
H14B C14 H14C 109.5 .
C16 C17 H17A 109.5 .
C16 C17 H17B 109.5 .
H17A C17 H17B 109.5 .
C16 C17 H17C 109.5 .
H17A C17 H17C 109.5 .
H17B C17 H17C 109.5 .
C43 C43 C44 96(2) 3_754
C43 C43 H43A 112.6 3_754
C44 C43 H43A 112.6 .
C43 C43 H43B 112.6 3_754
C44 C43 H43B 112.6 .
H43A C43 H43B 110.1 .
C45 C44 C43 104(3) .
C45 C44 H44A 111.0 .
C43 C44 H44A 111.0 .
C45 C44 H44B 111.0 .
C43 C44 H44B 111.0 .
H44A C44 H44B 109.0 .
C44 C45 H45A 109.5 .
C44 C45 H45B 109.5 .
H45A C45 H45B 109.5 .
C44 C45 H45C 109.5 .
H45A C45 H45C 109.5 .
H45B C45 H45C 109.5 .

loop_
_geom_bond_atom_site_label_1
_geom_bond_atom_site_label_2
_geom_bond_distance
_geom_bond_site_symmetry_2
S1 C37 1.769(6) .
S1 Al1 2.2818(19) .
N3 C19 1.383(6) .
N3 C25 1.443(6) .
N3 Al1 1.898(5) .
Al1 N1 1.925(4) .
Al1 N4 1.994(5) .
Al1 N2 2.026(4) .
N1 C1 1.363(6) .
N1 C7 1.419(6) .
N4 C24 1.339(6) .
N4 C20 1.379(7) .
C2 N2 1.353(7) .
C2 C3 1.412(7) .
C2 C1 1.422(7) .
C19 C20 1.408(7) .
C19 H19A 0.9500 .
N2 C6 1.343(7) .
C26 C25 1.401(7) .
C26 C27 1.406(7) .
C26 C31 1.510(7) .
C27 C28 1.371(7) .
C27 H27A 0.9500 .
C37 C42 1.397(8) .
C37 C38 1.402(7) .
C3 C4 1.366(8) .
C3 H3A 0.9500 .
C42 C41 1.381(8) .
C42 H42A 0.9500 .
C8 C9 1.385(7) .
C8 C7 1.418(7) .
C8 C13 1.531(7) .
C20 C21 1.428(7) .
C5 C6 1.399(7) .
C5 C4 1.398(8) .
C5 H5A 0.9500 .
C1 H1A 0.9500 .
C24 C23 1.378(8) .
C24 H24A 0.9500 .
C23 C22 1.427(8) .
C23 H23A 0.9500 .
C7 C12 1.407(7) .
C6 H6A 0.9500 .
C21 C22 1.355(8) .
C21 H21A 0.9500 .
C29 C28 1.387(8) .
C29 C30 1.393(7) .
C29 H29A 0.9500 .
C31 C33 1.535(7) .
C31 C32 1.539(8) .
C31 H31A 1.0000 .
C38 C39 1.381(8) .
C38 H38A 0.9500 .
C12 C11 1.387(7) .
C12 C16 1.535(7) .
C35 C34 1.538(8) .
C35 H35A 0.9800 .
C35 H35B 0.9800 .
C35 H35C 0.9800 .
C4 H4A 0.9500 .
C16 C18 1.528(7) .
C16 C17 1.525(7) .
C16 H16A 1.0000 .
C25 C30 1.419(7) .
C28 H28A 0.9500 .
C34 C30 1.518(7) .
C34 C36 1.522(7) .
C34 H34A 1.0000 .
C10 C9 1.379(8) .
C10 C11 1.398(8) .
C10 H10A 0.9500 .
C9 H9A 0.9500 .
C41 C40 1.373(9) .
C41 H41A 0.9500 .
C18 H18A 0.9800 .
C18 H18B 0.9800 .
C18 H18C 0.9800 .
C22 H22A 0.9500 .
C36 H36A 0.9800 .
C36 H36B 0.9800 .
C36 H36C 0.9800 .
C13 C14 1.524(8) .
C13 C15 1.537(8) .
C13 H13A 1.0000 .
C32 H32A 0.9800 .
C32 H32B 0.9800 .
C32 H32C 0.9800 .
C11 H11A 0.9500 .
C39 C40 1.394(10) .
C39 H39A 0.9500 .
C15 H15A 0.9800 .
C15 H15B 0.9800 .
C15 H15C 0.9800 .
C33 H33A 0.9800 .
C33 H33B 0.9800 .
C33 H33C 0.9800 .
C40 H40A 0.9500 .
C14 H14A 0.9800 .
C14 H14B 0.9800 .
C14 H14C 0.9800 .
C17 H17A 0.9800 .
C17 H17B 0.9800 .
C17 H17C 0.9800 .
C43 C43 1.44(4) 3_754
C43 C44 1.50(4) .
C43 H43A 0.9900 .
C43 H43B 0.9900 .
C44 C45 1.35(4) .
C44 H44A 0.9900 .
C44 H44B 0.9900 .
C45 H45A 0.9800 .
C45 H45B 0.9800 .
C45 H45C 0.9800 .
